data_2000075
loop_
_publ_author_name
'Gharbi, A.'
'Jouini, A.'
'Durif, A.'

_publ_section_title
;
 Structural, DSC, and IR Studies on a New Organic-Cation Cyclohexaphosphate:
 [NH3-(CH2)2-NH2-(CH2)2-NH3]2P6O18 &#x00B7; 2H2O
;
_journal_issue 1
_journal_name_full 'Journal of Solid State Chemistry'
_journal_page_first 42
_journal_page_last 51
_journal_paper_doi 10.1006/jssc.1995.1006
_journal_volume 114
_journal_year 1995
_chemical_formula_sum 'C8 H36 N6 O20 P6'
_space_group_IT_number 2
_symmetry_cell_setting triclinic
_symmetry_Int_Tables_number 2
_symmetry_space_group_name_Hall '-P 1'
_symmetry_space_group_name_H-M 'P -1'
_cell_angle_alpha 99.11
_cell_angle_beta 110.7
_cell_angle_gamma 67.19
_cell_formula_units_Z 1
_cell_length_a 8.709
_cell_length_b 9.729
_cell_length_c 9.145
_cell_volume 667.944
_exptl_crystal_density_diffrn 1.795
_refine_ls_R_factor_gt 0.035
_refine_ls_wR_factor_gt 0.035
_cod_database_code 2000075

loop_
_symmetry_equiv_pos_site_id
_symmetry_equiv_pos_as_xyz
1 x,y,z
2 -x,-y,-z

loop_
_atom_site_label
_atom_site_type_symbol
_atom_site_fract_x
_atom_site_fract_y
_atom_site_fract_z
P1 P 0.21891(6) 0.07323(5) 0.86124(6)
P2 P 0.36584(6) -0.24689(5) 0.91768(5)
P3 P 0.34527(5) 0.28555(5) 0.78375(5)
O1 O 0.1843(2) 0.1633(2) 1.0004(2)
O2 O 0.0698(2) 0.0512(2) 0.7310(2)
O3 O 0.3681(2) -0.0843(2) 0.9188(2)
O4 O 0.3296(2) 0.1289(1) 0.7933(2)
O5 O 0.2290(2) -0.2408(2) 0.9815(2)
O6 O 0.3698(2) -0.3236(2) 0.76530
O7 O 0.5592(2) -0.3238(1) 1.0377(2)
O8 O 0.1679(2) 0.4014(2) 0.7368(2)
O9 O 0.4629(2) 0.2548(2) 0.6894(2)
O10 O 0.2398(3) 0.7571(3) 0.4636(2)
N1 N 0.7746(2) 0.0097(2) 0.7494(2)
N2 N 0.9230(2) -0.3354(2) 0.7518(2)
N3 N 0.6781(2) -0.5681(2) 0.7788(2)
C1 C 0.7535(3) -0.0922(2) 0.6107(2)
C2 C 0.9094(2) -0.2368(2) 0.6338(2)
C3 C 0.7785(3) -0.3949(2) 0.7040(3)
C4 C 0.8157(2) -0.5021(2) 0.8261(2)
H1 H 0.274(5) 0.747(4) 0.562(4)
H2 H 0.138(5) 0.809(4) 0.432(4)
H3 H 0.683(5) 0.095(4) 0.734(4)
H4 H 0.789(4) -0.030(4) 0.832(4)
H5 H 0.865(4) 0.032(4) 0.768(4)
H6 H 0.929(4) -0.285(4) 0.837(4)
H7 H 1.029(4) -0.410(4) 0.765(4)
H8 H 0.686(4) -0.622(4) 0.695(4)
H9 H 0.696(4) -0.627(4) 0.860(4)
H10 H 0.558(5) -0.497(4) 0.767(4)
H11 H 0.754(5) -0.055(4) 0.510(4)
H12 H 0.650(5) -0.117(4) 0.574(4)
H13 H 1.024(4) -0.220(4) 0.667(4)
H14 H 0.901(4) -0.287(4) 0.535(4)
H15 H 0.663(5) -0.314(4) 0.698(4)
H16 H 0.764(4) -0.439(4) 0.600(4)
H17 H 0.928(4) -0.589(4) 0.835(4)
H18 H 0.824(4) -0.462(4) 0.928(4)
O7A* O 0.4408(2) 0.3238(1) 0.9623(2)
P3A* P 0.65473(5) -0.28555(5) 1.21625(5)
P2A* P 0.63416(6) 0.24689(5) 1.08232(5)
O4A* O 0.6704(2) -0.1289(1) 1.2067(2)
O8A* O 0.8321(2) -0.4014(2) 1.2632(2)
O9A* O 0.5371(2) -0.2548(2) 1.3106(2)
O3A* O 0.6319(2) 0.0843(2) 1.0812(2)
O5A* O 0.7710(2) 0.2408(2) 1.0185(2)
O6A* O 0.6302(2) 0.3236(2) 1.23470
P1A* P 0.78109(6) -0.07323(5) 1.13876(6)
O1A* O 0.8157(2) -0.1633(2) 0.9996(2)
O2A* O 0.9302(2) -0.0512(2) 1.2690(2)

loop_
_atom_type_symbol
_atom_type_radius_bond
C 0.68
H 0.23
N 0.68
O 0.68
P 1.05
